data_4064081
loop_
_publ_author_name
'Wagner, Harald'
'Baumgartner, Judith'
'Marschner, Christoph'
'Poelt, Peter'

_publ_section_title
;
 Rearrangement/Fragmentation Reactions of Oligosilanes with Aluminum
 Chloride.
;
_journal_issue 15
_journal_name_full Organometallics
_journal_page_first 3939
_journal_page_last 3954
_journal_paper_doi 10.1021/om1011165
_journal_volume 30
_journal_year 2011
_chemical_formula_sum 'C19 H56 Si10'
_chemical_formula_weight 565.54
_chemical_name_systematic
;
 ?
;
_space_group_IT_number 14
_symmetry_cell_setting monoclinic
_symmetry_space_group_name_Hall '-P 2ybc'
_symmetry_space_group_name_H-M 'P 1 21/c 1'
_atom_sites_solution_hydrogens geom
_atom_sites_solution_primary direct
_atom_sites_solution_secondary difmap
_audit_creation_method SHELXL-97
_cell_angle_alpha 90.00
_cell_angle_beta 101.12(3)
_cell_angle_gamma 90.00
_cell_formula_units_Z 4
_cell_length_a 19.710(4)
_cell_length_b 10.492(2)
_cell_length_c 18.068(4)
_cell_measurement_reflns_used 12871
_cell_measurement_temperature 100(2)
_cell_measurement_theta_max 52.517
_cell_measurement_theta_min 4.391
_cell_volume 3666.3(14)
_computing_cell_refinement 'Bruker XSCANS'
_computing_data_collection 'Bruker XSCANS'
_computing_data_reduction 'Bruker SHELXTL'
_computing_molecular_graphics 'Bruker SHELXTL'
_computing_publication_material 'Bruker SHELXTL'
_computing_structure_refinement 'SHELXL-97 (Sheldrick, 1997)'
_computing_structure_solution 'SHELXS-97 (Sheldrick, 1990)'
_diffrn_ambient_temperature 100(2)
_diffrn_measured_fraction_theta_full 0.998
_diffrn_measured_fraction_theta_max 0.998
_diffrn_measurement_device_type 'SMART APEX'
_diffrn_measurement_method '\w scans'
_diffrn_radiation_monochromator graphite
_diffrn_radiation_source 'fine-focus sealed tube'
_diffrn_radiation_type MoK\a
_diffrn_radiation_wavelength 0.71073
_diffrn_reflns_av_R_equivalents 0.0515
_diffrn_reflns_av_sigmaI/netI 0.0365
_diffrn_reflns_limit_h_max 24
_diffrn_reflns_limit_h_min -24
_diffrn_reflns_limit_k_max 13
_diffrn_reflns_limit_k_min -13
_diffrn_reflns_limit_l_max 22
_diffrn_reflns_limit_l_min -22
_diffrn_reflns_number 28568
_diffrn_reflns_theta_full 26.38
_diffrn_reflns_theta_max 26.38
_diffrn_reflns_theta_min 2.11
_exptl_absorpt_coefficient_mu 0.366
_exptl_absorpt_correction_T_max 0.9472
_exptl_absorpt_correction_T_min 0.8982
_exptl_absorpt_correction_type multi-scan
_exptl_absorpt_process_details SADABS
_exptl_crystal_colour colorless
_exptl_crystal_density_diffrn 1.025
_exptl_crystal_density_method 'not measured'
_exptl_crystal_description blocks
_exptl_crystal_F_000 1240
_exptl_crystal_size_max 0.30
_exptl_crystal_size_mid 0.30
_exptl_crystal_size_min 0.15
_refine_diff_density_max 1.452
_refine_diff_density_min -0.382
_refine_diff_density_rms 0.077
_refine_ls_extinction_method none
_refine_ls_goodness_of_fit_ref 1.051
_refine_ls_hydrogen_treatment constr
_refine_ls_matrix_type full
_refine_ls_number_parameters 280
_refine_ls_number_reflns 7477
_refine_ls_number_restraints 0
_refine_ls_restrained_S_all 1.051
_refine_ls_R_factor_all 0.0527
_refine_ls_R_factor_gt 0.0467
_refine_ls_shift/su_max 0.002
_refine_ls_shift/su_mean 0.000
_refine_ls_structure_factor_coef Fsqd
_refine_ls_weighting_details 'calc w=1/[\s^2^(Fo^2^)+(0.0597P)^2^+2.7951P] where P=(Fo^2^+2Fc^2^)/3'
_refine_ls_weighting_scheme calc
_refine_ls_wR_factor_gt 0.1161
_refine_ls_wR_factor_ref 0.1198
_reflns_number_gt 6548
_reflns_number_total 7477
_reflns_threshold_expression >2sigma(I)
_cod_data_source_file om1011165_si_001.cif
_cod_data_source_block 38_532j
_cod_depositor_comments
;
The following automatic conversions were performed:

'_symmetry_cell_setting' value 'Monoclinic' changed to 'monoclinic'
according to /home/saulius/struct/CIF-dictionaries/cif_core.dic
dictionary named 'cif_core.dic' version 2.4.1 from 2010-06-29.

Automatic conversion script
Id: cif_fix_values 1715 2011-07-08 13:25:40Z adriana 
;
_cod_original_cell_volume 3666.5(13)
_cod_original_sg_symbol_H-M P2(1)/c
_cod_database_code 4064081

loop_
_symmetry_equiv_pos_as_xyz
'x, y, z'
'-x, y+1/2, -z+1/2'
'-x, -y, -z'
'x, -y-1/2, z-1/2'

loop_
_atom_site_label
_atom_site_type_symbol
_atom_site_fract_x
_atom_site_fract_y
_atom_site_fract_z
_atom_site_U_iso_or_equiv
_atom_site_adp_type
_atom_site_occupancy
_atom_site_symmetry_multiplicity
_atom_site_calc_flag
_atom_site_refinement_flags
Si1 Si 0.20999(3) 1.12126(6) 0.13292(3) 0.02365(15) Uani 1 1 d .
Si2 Si 0.17104(3) 0.91968(6) 0.16494(4) 0.02736(15) Uani 1 1 d .
Si3 Si 0.23018(3) 0.76102(6) 0.10805(4) 0.02555(15) Uani 1 1 d .
Si4 Si 0.32968(3) 0.84177(6) 0.07247(3) 0.02200(14) Uani 1 1 d .
Si5 Si 0.39104(3) 0.95186(6) 0.17662(3) 0.02138(14) Uani 1 1 d .
Si6 Si 0.32750(3) 1.13636(6) 0.19139(3) 0.02396(15) Uani 1 1 d .
Si7 Si 0.20393(3) 1.11833(6) 0.00155(4) 0.02540(15) Uani 1 1 d .
Si8 Si 0.29444(3) 0.98922(6) -0.02466(3) 0.02545(15) Uani 1 1 d .
Si9 Si 0.39952(3) 0.68086(6) 0.03468(4) 0.02723(15) Uani 1 1 d .
Si10 Si 0.07760(4) 1.29871(8) 0.16321(5) 0.0419(2) Uani 1 1 d .
C1 C 0.18821(16) 0.8956(3) 0.27076(15) 0.0417(6) Uani 1 1 d .
H1A H 0.1646 0.9622 0.2942 0.062 Uiso 1 1 calc R
H1B H 0.2381 0.9003 0.2906 0.062 Uiso 1 1 calc R
H1C H 0.1709 0.8118 0.2823 0.062 Uiso 1 1 calc R
C2 C 0.07555(13) 0.8904(3) 0.12999(16) 0.0385(6) Uani 1 1 d .
H2A H 0.0645 0.8019 0.1405 0.058 Uiso 1 1 calc R
H2B H 0.0639 0.9058 0.0755 0.058 Uiso 1 1 calc R
H2C H 0.0488 0.9482 0.1559 0.058 Uiso 1 1 calc R
C3 C 0.17021(13) 0.6944(3) 0.02238(15) 0.0366(6) Uani 1 1 d .
H3A H 0.1927 0.6225 0.0022 0.055 Uiso 1 1 calc R
H3B H 0.1595 0.7609 -0.0162 0.055 Uiso 1 1 calc R
H3C H 0.1273 0.6652 0.0368 0.055 Uiso 1 1 calc R
C4 C 0.25384(14) 0.6226(2) 0.17486(15) 0.0349(6) Uani 1 1 d .
H4A H 0.2124 0.5921 0.1919 0.052 Uiso 1 1 calc R
H4B H 0.2883 0.6503 0.2185 0.052 Uiso 1 1 calc R
H4C H 0.2731 0.5535 0.1488 0.052 Uiso 1 1 calc R
C5 C 0.39993(13) 0.8525(2) 0.26527(12) 0.0290(5) Uani 1 1 d .
H5A H 0.4231 0.7720 0.2581 0.044 Uiso 1 1 calc R
H5B H 0.3540 0.8347 0.2759 0.044 Uiso 1 1 calc R
H5C H 0.4274 0.8992 0.3077 0.044 Uiso 1 1 calc R
C6 C 0.48134(12) 0.9935(2) 0.16328(13) 0.0297(5) Uani 1 1 d .
H6A H 0.5051 1.0425 0.2069 0.045 Uiso 1 1 calc R
H6B H 0.4786 1.0447 0.1174 0.045 Uiso 1 1 calc R
H6C H 0.5072 0.9151 0.1587 0.045 Uiso 1 1 calc R
C7 C 0.36785(14) 1.2803(2) 0.15424(17) 0.0385(6) Uani 1 1 d .
H7A H 0.3439 1.3576 0.1657 0.058 Uiso 1 1 calc R
H7B H 0.3637 1.2725 0.0995 0.058 Uiso 1 1 calc R
H7C H 0.4168 1.2855 0.1782 0.058 Uiso 1 1 calc R
C8 C 0.33140(14) 1.1682(3) 0.29541(14) 0.0397(6) Uani 1 1 d .
H8A H 0.3798 1.1714 0.3215 0.059 Uiso 1 1 calc R
H8B H 0.3075 1.0997 0.3169 0.059 Uiso 1 1 calc R
H8C H 0.3090 1.2498 0.3016 0.059 Uiso 1 1 calc R
C9 C 0.21271(15) 1.2849(3) -0.03429(17) 0.0420(6) Uani 1 1 d .
H9A H 0.2117 1.2822 -0.0887 0.063 Uiso 1 1 calc R
H9B H 0.2567 1.3216 -0.0085 0.063 Uiso 1 1 calc R
H9C H 0.1744 1.3374 -0.0243 0.063 Uiso 1 1 calc R
C10 C 0.11997(13) 1.0526(3) -0.05382(15) 0.0377(6) Uani 1 1 d .
H10A H 0.0817 1.1086 -0.0474 0.057 Uiso 1 1 calc R
H10B H 0.1121 0.9671 -0.0353 0.057 Uiso 1 1 calc R
H10C H 0.1226 1.0481 -0.1074 0.057 Uiso 1 1 calc R
C11 C 0.26350(17) 0.9049(3) -0.11719(13) 0.0451(7) Uani 1 1 d .
H11A H 0.2485 0.9681 -0.1570 0.068 Uiso 1 1 calc R
H11B H 0.2246 0.8491 -0.1128 0.068 Uiso 1 1 calc R
H11C H 0.3013 0.8539 -0.1299 0.068 Uiso 1 1 calc R
C12 C 0.37035(14) 1.0911(3) -0.03674(15) 0.0373(6) Uani 1 1 d .
H12A H 0.4057 1.0375 -0.0526 0.056 Uiso 1 1 calc R
H12B H 0.3899 1.1325 0.0113 0.056 Uiso 1 1 calc R
H12C H 0.3550 1.1563 -0.0752 0.056 Uiso 1 1 calc R
C13 C 0.34580(15) 0.5555(3) -0.02263(16) 0.0422(6) Uani 1 1 d .
H13A H 0.3176 0.5946 -0.0675 0.063 Uiso 1 1 calc R
H13B H 0.3155 0.5154 0.0077 0.063 Uiso 1 1 calc R
H13C H 0.3761 0.4909 -0.0381 0.063 Uiso 1 1 calc R
C14 C 0.45872(15) 0.7523(3) -0.02402(16) 0.0394(6) Uani 1 1 d .
H14A H 0.4908 0.6870 -0.0352 0.059 Uiso 1 1 calc R
H14B H 0.4849 0.8224 0.0038 0.059 Uiso 1 1 calc R
H14C H 0.4313 0.7849 -0.0713 0.059 Uiso 1 1 calc R
C15 C 0.45362(15) 0.6030(3) 0.11973(15) 0.0401(6) Uani 1 1 d .
H15A H 0.4233 0.5635 0.1503 0.060 Uiso 1 1 calc R
H15B H 0.4827 0.6674 0.1499 0.060 Uiso 1 1 calc R
H15C H 0.4830 0.5376 0.1034 0.060 Uiso 1 1 calc R
C16 C 0.17118(13) 1.2728(2) 0.16599(16) 0.0355(6) Uani 1 1 d .
H16A H 0.1944 1.2855 0.2191 0.043 Uiso 1 1 calc R
H16B H 0.1865 1.3436 0.1369 0.043 Uiso 1 1 calc R
C17 C 0.02442(16) 1.2444(4) 0.0734(2) 0.0627(9) Uani 1 1 d .
H17A H 0.0367 1.2933 0.0316 0.094 Uiso 1 1 calc R
H17B H -0.0246 1.2575 0.0745 0.094 Uiso 1 1 calc R
H17C H 0.0329 1.1536 0.0662 0.094 Uiso 1 1 calc R
C18 C 0.0526(2) 1.2103(4) 0.2447(2) 0.0710(11) Uani 1 1 d .
H18A H 0.0663 1.1207 0.2431 0.106 Uiso 1 1 calc R
H18B H 0.0024 1.2156 0.2412 0.106 Uiso 1 1 calc R
H18C H 0.0760 1.2486 0.2923 0.106 Uiso 1 1 calc R
C19 C 0.06173(17) 1.4713(3) 0.1778(2) 0.0619(10) Uani 1 1 d .
H19A H 0.0926 1.5009 0.2238 0.093 Uiso 1 1 calc R
H19B H 0.0136 1.4837 0.1829 0.093 Uiso 1 1 calc R
H19C H 0.0707 1.5202 0.1345 0.093 Uiso 1 1 calc R

loop_
_atom_site_aniso_label
_atom_site_aniso_U_11
_atom_site_aniso_U_22
_atom_site_aniso_U_33
_atom_site_aniso_U_23
_atom_site_aniso_U_13
_atom_site_aniso_U_12
Si1 0.0239(3) 0.0216(3) 0.0251(3) 0.0002(2) 0.0040(2) -0.0009(2)
Si2 0.0268(3) 0.0270(3) 0.0287(3) 0.0052(3) 0.0065(3) -0.0022(3)
Si3 0.0280(3) 0.0216(3) 0.0262(3) 0.0025(2) 0.0030(3) -0.0047(2)
Si4 0.0280(3) 0.0207(3) 0.0168(3) -0.0008(2) 0.0031(2) -0.0010(2)
Si5 0.0247(3) 0.0218(3) 0.0172(3) -0.0007(2) 0.0030(2) 0.0000(2)
Si6 0.0255(3) 0.0213(3) 0.0242(3) -0.0050(2) 0.0027(2) -0.0008(2)
Si7 0.0263(3) 0.0232(3) 0.0251(3) 0.0052(2) 0.0009(2) -0.0017(2)
Si8 0.0311(3) 0.0274(3) 0.0172(3) 0.0026(2) 0.0031(2) 0.0002(3)
Si9 0.0289(3) 0.0266(3) 0.0257(3) -0.0015(3) 0.0041(3) -0.0026(3)
Si10 0.0296(4) 0.0360(4) 0.0641(5) -0.0055(4) 0.0188(4) 0.0014(3)
C1 0.0482(16) 0.0449(16) 0.0343(14) 0.0107(12) 0.0140(12) 0.0037(13)
C2 0.0293(13) 0.0359(14) 0.0519(16) 0.0048(12) 0.0114(12) -0.0048(11)
C3 0.0314(13) 0.0359(14) 0.0387(14) -0.0035(11) -0.0023(11) -0.0083(11)
C4 0.0415(14) 0.0251(12) 0.0383(13) 0.0068(10) 0.0078(11) -0.0025(10)
C5 0.0379(13) 0.0297(12) 0.0184(10) 0.0026(9) 0.0027(9) 0.0003(10)
C6 0.0261(12) 0.0336(13) 0.0289(12) -0.0011(10) 0.0041(10) -0.0029(10)
C7 0.0319(13) 0.0248(12) 0.0580(17) 0.0007(12) 0.0068(12) -0.0024(10)
C8 0.0365(14) 0.0511(16) 0.0290(12) -0.0156(12) 0.0003(11) 0.0058(12)
C9 0.0457(16) 0.0310(14) 0.0490(16) 0.0138(12) 0.0086(13) -0.0001(12)
C10 0.0312(13) 0.0454(16) 0.0328(13) 0.0023(11) -0.0030(11) -0.0026(11)
C11 0.0600(18) 0.0537(17) 0.0179(11) -0.0046(11) -0.0015(12) 0.0086(15)
C12 0.0362(14) 0.0400(15) 0.0382(14) 0.0138(12) 0.0138(11) 0.0015(12)
C13 0.0471(16) 0.0332(14) 0.0457(15) -0.0118(12) 0.0073(13) -0.0061(12)
C14 0.0416(15) 0.0375(15) 0.0445(15) -0.0083(12) 0.0217(12) -0.0051(12)
C15 0.0439(15) 0.0338(14) 0.0387(14) 0.0017(11) -0.0015(12) 0.0079(12)
C16 0.0304(13) 0.0296(13) 0.0455(14) -0.0078(11) 0.0048(11) 0.0037(10)
C17 0.0351(16) 0.069(2) 0.078(2) -0.0060(19) -0.0029(16) 0.0056(16)
C18 0.083(3) 0.061(2) 0.084(3) -0.004(2) 0.054(2) -0.006(2)
C19 0.0461(18) 0.0390(17) 0.107(3) -0.0051(18) 0.0307(19) 0.0104(14)

loop_
_atom_type_symbol
_atom_type_description
_atom_type_scat_dispersion_real
_atom_type_scat_dispersion_imag
_atom_type_scat_source
C C 0.0033 0.0016 'International Tables Vol C Tables 4.2.6.8 and 6.1.1.4'
H H 0.0000 0.0000 'International Tables Vol C Tables 4.2.6.8 and 6.1.1.4'
Si Si 0.0817 0.0704 'International Tables Vol C Tables 4.2.6.8 and 6.1.1.4'

loop_
_geom_angle_atom_site_label_1
_geom_angle_atom_site_label_2
_geom_angle_atom_site_label_3
_geom_angle
C16 Si1 Si7 112.40(9)
C16 Si1 Si6 102.83(8)
Si7 Si1 Si6 107.89(4)
C16 Si1 Si2 120.03(9)
Si7 Si1 Si2 106.26(3)
Si6 Si1 Si2 106.75(3)
C2 Si2 C1 106.75(13)
C2 Si2 Si1 114.44(9)
C1 Si2 Si1 111.34(10)
C2 Si2 Si3 106.33(10)
C1 Si2 Si3 109.64(10)
Si1 Si2 Si3 108.17(4)
C4 Si3 C3 106.08(12)
C4 Si3 Si4 109.74(9)
C3 Si3 Si4 109.52(9)
C4 Si3 Si2 110.09(9)
C3 Si3 Si2 109.37(9)
Si4 Si3 Si2 111.87(4)
Si5 Si4 Si3 106.81(4)
Si5 Si4 Si8 108.03(4)
Si3 Si4 Si8 107.59(4)
Si5 Si4 Si9 110.26(4)
Si3 Si4 Si9 112.78(4)
Si8 Si4 Si9 111.15(4)
C5 Si5 C6 107.42(11)
C5 Si5 Si4 111.02(8)
C6 Si5 Si4 111.41(8)
C5 Si5 Si6 108.82(8)
C6 Si5 Si6 111.05(8)
Si4 Si5 Si6 107.12(4)
C7 Si6 C8 105.79(13)
C7 Si6 Si5 110.39(9)
C8 Si6 Si5 109.70(9)
C7 Si6 Si1 109.80(9)
C8 Si6 Si1 107.74(9)
Si5 Si6 Si1 113.13(3)
C9 Si7 C10 106.59(13)
C9 Si7 Si1 110.16(10)
C10 Si7 Si1 114.04(9)
C9 Si7 Si8 109.91(10)
C10 Si7 Si8 107.63(10)
Si1 Si7 Si8 108.45(4)
C12 Si8 C11 106.95(14)
C12 Si8 Si4 109.51(9)
C11 Si8 Si4 110.68(10)
C12 Si8 Si7 110.19(9)
C11 Si8 Si7 108.62(10)
Si4 Si8 Si7 110.81(4)
C13 Si9 C14 108.37(13)
C13 Si9 C15 108.56(13)
C14 Si9 C15 108.60(14)
C13 Si9 Si4 111.31(10)
C14 Si9 Si4 109.77(9)
C15 Si9 Si4 110.17(9)
C17 Si10 C16 111.82(14)
C17 Si10 C19 110.00(18)
C16 Si10 C19 109.37(14)
C17 Si10 C18 110.24(19)
C16 Si10 C18 108.37(17)
C19 Si10 C18 106.90(17)
Si10 C16 Si1 124.74(14)

loop_
_geom_bond_atom_site_label_1
_geom_bond_atom_site_label_2
_geom_bond_distance
Si1 C16 1.909(3)
Si1 Si7 2.3537(10)
Si1 Si6 2.3583(11)
Si1 Si2 2.3599(10)
Si2 C2 1.891(3)
Si2 C1 1.893(3)
Si2 Si3 2.3767(10)
Si3 C4 1.889(2)
Si3 C3 1.891(3)
Si3 Si4 2.3373(10)
Si4 Si5 2.3367(10)
Si4 Si8 2.3422(9)
Si4 Si9 2.3610(10)
Si5 C5 1.891(2)
Si5 C6 1.893(2)
Si5 Si6 2.3486(9)
Si6 C7 1.890(3)
Si6 C8 1.896(3)
Si7 C9 1.883(3)
Si7 C10 1.891(3)
Si7 Si8 2.3596(10)
Si8 C12 1.885(3)
Si8 C11 1.886(3)
Si9 C13 1.871(3)
Si9 C14 1.878(3)
Si9 C15 1.880(3)
Si10 C17 1.845(4)
Si10 C16 1.855(3)
Si10 C19 1.866(3)
Si10 C18 1.885(4)

loop_
_geom_torsion_atom_site_label_1
_geom_torsion_atom_site_label_2
_geom_torsion_atom_site_label_3
_geom_torsion_atom_site_label_4
_geom_torsion
C16 Si1 Si2 C2 59.49(14)
Si7 Si1 Si2 C2 -69.34(11)
Si6 Si1 Si2 C2 175.70(10)
C16 Si1 Si2 C1 -61.67(14)
Si7 Si1 Si2 C1 169.51(10)
Si6 Si1 Si2 C1 54.55(11)
C16 Si1 Si2 Si3 177.80(10)
Si7 Si1 Si2 Si3 48.97(4)
Si6 Si1 Si2 Si3 -65.99(4)
C2 Si2 Si3 C4 -96.30(13)
C1 Si2 Si3 C4 18.75(14)
Si1 Si2 Si3 C4 140.34(9)
C2 Si2 Si3 C3 19.88(13)
C1 Si2 Si3 C3 134.93(14)
Si1 Si2 Si3 C3 -103.48(10)
C2 Si2 Si3 Si4 141.40(9)
C1 Si2 Si3 Si4 -103.55(11)
Si1 Si2 Si3 Si4 18.04(5)
C4 Si3 Si4 Si5 -73.37(10)
C3 Si3 Si4 Si5 170.56(9)
Si2 Si3 Si4 Si5 49.13(4)
C4 Si3 Si4 Si8 170.84(9)
C3 Si3 Si4 Si8 54.77(10)
Si2 Si3 Si4 Si8 -66.66(4)
C4 Si3 Si4 Si9 47.90(10)
C3 Si3 Si4 Si9 -68.16(10)
Si2 Si3 Si4 Si9 170.40(3)
Si3 Si4 Si5 C5 48.60(9)
Si8 Si4 Si5 C5 164.09(9)
Si9 Si4 Si5 C5 -74.27(9)
Si3 Si4 Si5 C6 168.28(9)
Si8 Si4 Si5 C6 -76.23(9)
Si9 Si4 Si5 C6 45.42(9)
Si3 Si4 Si5 Si6 -70.08(4)
Si8 Si4 Si5 Si6 45.41(4)
Si9 Si4 Si5 Si6 167.05(3)
C5 Si5 Si6 C7 137.37(13)
C6 Si5 Si6 C7 19.33(13)
Si4 Si5 Si6 C7 -102.54(10)
C5 Si5 Si6 C8 21.17(13)
C6 Si5 Si6 C8 -96.87(13)
Si4 Si5 Si6 C8 141.27(10)
C5 Si5 Si6 Si1 -99.15(9)
C6 Si5 Si6 Si1 142.81(8)
Si4 Si5 Si6 Si1 20.95(4)
C16 Si1 Si6 C7 -63.59(14)
Si7 Si1 Si6 C7 55.36(10)
Si2 Si1 Si6 C7 169.22(10)
C16 Si1 Si6 C8 51.17(14)
Si7 Si1 Si6 C8 170.12(10)
Si2 Si1 Si6 C8 -76.03(11)
C16 Si1 Si6 Si5 172.60(9)
Si7 Si1 Si6 Si5 -68.44(4)
Si2 Si1 Si6 Si5 45.41(4)
C16 Si1 Si7 C9 33.08(14)
Si6 Si1 Si7 C9 -79.58(10)
Si2 Si1 Si7 C9 166.24(10)
C16 Si1 Si7 C10 -86.70(13)
Si6 Si1 Si7 C10 160.64(10)
Si2 Si1 Si7 C10 46.46(11)
C16 Si1 Si7 Si8 153.41(9)
Si6 Si1 Si7 Si8 40.75(4)
Si2 Si1 Si7 Si8 -73.43(4)
Si5 Si4 Si8 C12 48.87(10)
Si3 Si4 Si8 C12 163.85(10)
Si9 Si4 Si8 C12 -72.22(10)
Si5 Si4 Si8 C11 166.53(11)
Si3 Si4 Si8 C11 -78.49(12)
Si9 Si4 Si8 C11 45.44(12)
Si5 Si4 Si8 Si7 -72.89(4)
Si3 Si4 Si8 Si7 42.08(4)
Si9 Si4 Si8 Si7 166.01(3)
C9 Si7 Si8 C12 23.19(14)
C10 Si7 Si8 C12 138.89(13)
Si1 Si7 Si8 C12 -97.29(10)
C9 Si7 Si8 C11 -93.66(15)
C10 Si7 Si8 C11 22.04(14)
Si1 Si7 Si8 C11 145.86(11)
C9 Si7 Si8 Si4 144.55(10)
C10 Si7 Si8 Si4 -99.74(10)
Si1 Si7 Si8 Si4 24.08(5)
Si5 Si4 Si9 C13 159.23(11)
Si3 Si4 Si9 C13 39.93(11)
Si8 Si4 Si9 C13 -81.00(11)
Si5 Si4 Si9 C14 -80.80(10)
Si3 Si4 Si9 C14 159.91(10)
Si8 Si4 Si9 C14 38.98(11)
Si5 Si4 Si9 C15 38.74(11)
Si3 Si4 Si9 C15 -80.56(11)
Si8 Si4 Si9 C15 158.52(10)
C17 Si10 C16 Si1 -43.8(2)
C19 Si10 C16 Si1 -165.9(2)
C18 Si10 C16 Si1 77.9(2)
Si7 Si1 C16 Si10 82.48(19)
Si6 Si1 C16 Si10 -161.76(15)
Si2 Si1 C16 Si10 -43.5(2)
